data_7152027
loop_
_publ_author_name
'Lee, Do W.'
'Pandey, Rajesh K.'
'Lindeman, Sergey'
'Donaldson, William A.'

_publ_section_title
;
 Reactivity of acyclic (pentadienyl)iron(1+) cations: Synthetic studies
 directed toward the frondosins.
;
_journal_issue 22
_journal_name_full 'Organic &amp; biomolecular chemistry'
_journal_page_first 7742
_journal_page_last 7747
_journal_paper_doi 10.1039/c1ob05720k
_journal_volume 9
_journal_year 2011
_chemical_formula_moiety 'C19 H18 Cl2 Fe O7'
_chemical_formula_sum 'C19 H18 Cl2 Fe O7'
_chemical_formula_weight 485.08
_space_group_crystal_system monoclinic
_space_group_IT_number 15
_space_group_name_Hall '-C 2yc'
_space_group_name_H-M_alt 'C 1 2/c 1'
_symmetry_space_group_name_Hall '-C 2yc'
_symmetry_space_group_name_H-M 'C 1 2/c 1'
_atom_sites_solution_hydrogens geom
_atom_sites_solution_primary direct
_atom_sites_solution_secondary difmap
_audit_creation_method SHELXL-97
_cell_angle_alpha 90.00
_cell_angle_beta 100.442(2)
_cell_angle_gamma 90.00
_cell_formula_units_Z 8
_cell_length_a 30.3355(8)
_cell_length_b 7.26159(18)
_cell_length_c 18.3813(5)
_cell_measurement_reflns_used 18084
_cell_measurement_temperature 100
_cell_measurement_theta_max 29.4785
_cell_measurement_theta_min 3.3742
_cell_volume 3982.05(18)
_computing_cell_refinement
;
CrysAlisPro, Oxford Diffraction Ltd.,
Version 1.171.33.55 (release 05-01-2010 CrysAlis171 .NET)
(compiled Jan 5 2010,16:28:46)
;
_computing_data_collection
;
CrysAlisPro, Oxford Diffraction Ltd.,
Version 1.171.33.55 (release 05-01-2010 CrysAlis171 .NET)
(compiled Jan 5 2010,16:28:46)
;
_computing_data_reduction
;
CrysAlisPro, Oxford Diffraction Ltd.,
Version 1.171.33.55 (release 05-01-2010 CrysAlis171 .NET)
(compiled Jan 5 2010,16:28:46)
;
_computing_molecular_graphics
;
OLEX2: a complete structure solution, refinement and analysis program. Dolomanov et al., J. Appl. Cryst. (2009). 42, 339-341
;
_computing_publication_material
;
OLEX2: a complete structure solution, refinement and analysis program. Dolomanov et al., J. Appl. Cryst. (2009). 42, 339-341
;
_computing_structure_refinement 'SHELXL-97 (Sheldrick, 2008)'
_computing_structure_solution 'SHELXS-97 (Sheldrick, 2008)'
_diffrn_ambient_temperature 100.0
_diffrn_detector_area_resol_mean 10.3756
_diffrn_measured_fraction_theta_full 0.998
_diffrn_measured_fraction_theta_max 0.918
_diffrn_measurement_details
;
1 omega -62.00 38.00 1.0000 16.0000
omega____ theta____ kappa____ phi______ frames
- 11.5134 -37.0000 -180.0000 100

2 omega -15.00 78.00 1.0000 16.0000
omega____ theta____ kappa____ phi______ frames
- 11.5134 37.0000 0.0000 93

3 omega 4.00 53.00 1.0000 16.0000
omega____ theta____ kappa____ phi______ frames
- 11.5134 -105.0000 65.0000 49

4 omega 5.00 46.00 1.0000 16.0000
omega____ theta____ kappa____ phi______ frames
- 11.5134 77.0000 150.0000 41

5 omega -15.00 31.00 1.0000 16.0000
omega____ theta____ kappa____ phi______ frames
- -11.6697 -105.0000 65.0000 46

6 omega -67.00 45.00 1.0000 16.0000
omega____ theta____ kappa____ phi______ frames
- 11.5134 -77.0000 0.0000 112

7 omega -57.00 -7.00 1.0000 16.0000
omega____ theta____ kappa____ phi______ frames
- -11.6697 105.0000 114.0000 50

8 omega -28.00 -3.00 1.0000 16.0000
omega____ theta____ kappa____ phi______ frames
- -11.6697 37.0000 -60.0000 25

9 omega -15.00 34.00 1.0000 16.0000
omega____ theta____ kappa____ phi______ frames
- -11.6697 -105.0000 -166.0000 49
;
_diffrn_measurement_device_type 'SuperNova, Dual, Cu at zero, Atlas'
_diffrn_measurement_method '\w scans'
_diffrn_orient_matrix_UB_11 0.0034341
_diffrn_orient_matrix_UB_12 0.0881552
_diffrn_orient_matrix_UB_13 0.0167377
_diffrn_orient_matrix_UB_21 -0.0096502
_diffrn_orient_matrix_UB_22 0.0418615
_diffrn_orient_matrix_UB_23 -0.0340292
_diffrn_orient_matrix_UB_31 -0.0214483
_diffrn_orient_matrix_UB_32 -0.0046461
_diffrn_orient_matrix_UB_33 0.0100937
_diffrn_radiation_monochromator mirror
_diffrn_radiation_source 'fine-focus sealed tube'
_diffrn_radiation_type 'Mo K\a'
_diffrn_radiation_wavelength 0.7107
_diffrn_reflns_av_R_equivalents 0.0277
_diffrn_reflns_av_sigmaI/netI 0.0185
_diffrn_reflns_limit_h_max 41
_diffrn_reflns_limit_h_min -38
_diffrn_reflns_limit_k_max 9
_diffrn_reflns_limit_k_min -9
_diffrn_reflns_limit_l_max 24
_diffrn_reflns_limit_l_min -23
_diffrn_reflns_number 28525
_diffrn_reflns_theta_full 28.00
_diffrn_reflns_theta_max 29.54
_diffrn_reflns_theta_min 3.47
_exptl_absorpt_coefficient_mu 1.065
_exptl_absorpt_correction_T_max 1.0
_exptl_absorpt_correction_T_min 0.81463
_exptl_absorpt_correction_type multi-scan
_exptl_absorpt_process_details
;
CrysAlisPro, Oxford Diffraction Ltd.,
Version 1.171.33.55 (release 05-01-2010 CrysAlis171 .NET)
(compiled Jan 5 2010,16:28:46)
Empirical absorption correction using spherical harmonics,
implemented in SCALE3 ABSPACK scaling algorithm.
;
_exptl_crystal_colour yellow
_exptl_crystal_colour_primary yellow
_exptl_crystal_density_diffrn 1.618
_exptl_crystal_density_method 'not measured'
_exptl_crystal_description block
_exptl_crystal_F_000 1984
_exptl_crystal_size_max 0.28
_exptl_crystal_size_mid 0.24
_exptl_crystal_size_min 0.22
_refine_diff_density_max 0.382
_refine_diff_density_min -0.375
_refine_diff_density_rms 0.053
_refine_ls_extinction_method none
_refine_ls_goodness_of_fit_ref 1.068
_refine_ls_hydrogen_treatment mixed
_refine_ls_matrix_type full
_refine_ls_number_parameters 274
_refine_ls_number_reflns 5113
_refine_ls_number_restraints 0
_refine_ls_restrained_S_all 1.068
_refine_ls_R_factor_all 0.0281
_refine_ls_R_factor_gt 0.0233
_refine_ls_shift/su_max 0.001
_refine_ls_shift/su_mean 0.000
_refine_ls_structure_factor_coef Fsqd
_refine_ls_weighting_details
;
calc w=1/[\s^2^(Fo^2^)+(0.0314P)^2^+3.1597P] where P=(Fo^2^+2Fc^2^)/3
;
_refine_ls_weighting_scheme calc
_refine_ls_wR_factor_gt 0.0618
_refine_ls_wR_factor_ref 0.0630
_reflns_number_gt 4490
_reflns_number_total 5113
_reflns_threshold_expression >2sigma(I)
_cod_data_source_file c1ob05720k.txt
_cod_data_source_block DON1K
_cod_original_cell_volume 3982.06(18)
_cod_database_code 7152027

loop_
_space_group_symop_id
_space_group_symop_operation_xyz
1 'x, y, z'
2 '-x, y, -z+1/2'
3 'x+1/2, y+1/2, z'
4 '-x+1/2, y+1/2, -z+1/2'
5 '-x, -y, -z'
6 'x, -y, z-1/2'
7 '-x+1/2, -y+1/2, -z'
8 'x+1/2, -y+1/2, z-1/2'

loop_
_atom_site_label
_atom_site_type_symbol
_atom_site_fract_x
_atom_site_fract_y
_atom_site_fract_z
_atom_site_U_iso_or_equiv
_atom_site_adp_type
_atom_site_occupancy
_atom_site_symmetry_multiplicity
_atom_site_calc_flag
_atom_site_refinement_flags
Fe1 Fe 0.151064(6) 0.28866(2) 0.457193(10) 0.01236(6) Uani 1 1 d .
Cl1 Cl 0.051902(11) 0.52130(5) 0.225403(19) 0.02271(8) Uani 1 1 d .
Cl2 Cl 0.142456(11) 0.62524(5) 0.209297(19) 0.02125(8) Uani 1 1 d .
O1 O 0.08046(3) 0.20630(14) 0.54284(6) 0.0217(2) Uani 1 1 d .
O2 O 0.22485(3) 0.27724(15) 0.58601(6) 0.0265(2) Uani 1 1 d .
O3 O 0.18440(4) -0.05687(14) 0.40395(6) 0.0280(2) Uani 1 1 d .
O4 O 0.09286(3) 0.01741(14) 0.30158(6) 0.0238(2) Uani 1 1 d .
O5 O 0.04233(3) 0.08512(13) 0.37331(5) 0.0192(2) Uani 1 1 d .
O6 O 0.06714(3) 0.66608(14) 0.52008(5) 0.0185(2) Uani 1 1 d .
O7 O 0.23190(3) 0.89417(13) 0.67401(5) 0.01738(19) Uani 1 1 d .
C1 C 0.10866(4) 0.23435(18) 0.51135(7) 0.0158(2) Uani 1 1 d .
C2 C 0.19679(4) 0.28438(18) 0.53570(8) 0.0177(3) Uani 1 1 d .
C3 C 0.16940(4) 0.07286(19) 0.42445(8) 0.0184(3) Uani 1 1 d .
C4 C 0.07830(4) 0.12414(18) 0.34211(7) 0.0160(2) Uani 1 1 d .
C5 C 0.09740(4) 0.30606(17) 0.36661(7) 0.0140(2) Uani 1 1 d .
H5 H 0.0738 0.3937 0.3766 0.017 Uiso 1 1 calc R
C6 C 0.12655(4) 0.39072(17) 0.31605(7) 0.0135(2) Uani 1 1 d .
H6 H 0.1312 0.2953 0.2790 0.016 Uiso 1 1 calc R
C7 C 0.17145(4) 0.42745(17) 0.36545(7) 0.0137(2) Uani 1 1 d .
H7 H 0.1976(5) 0.393(2) 0.3484(9) 0.016 Uiso 1 1 d .
C8 C 0.17651(4) 0.53998(17) 0.42788(7) 0.0137(2) Uani 1 1 d .
H8 H 0.2069(5) 0.572(2) 0.4505(9) 0.016 Uiso 1 1 d .
C9 C 0.14053(4) 0.58381(17) 0.46410(7) 0.0134(2) Uani 1 1 d .
H9 H 0.1115(5) 0.595(2) 0.4350(9) 0.016 Uiso 1 1 d .
C10 C 0.02300(5) -0.0953(2) 0.35711(9) 0.0249(3) Uani 1 1 d .
H10A H 0.0209 -0.1217 0.3043 0.037 Uiso 1 1 calc R
H10B H -0.0070 -0.0986 0.3698 0.037 Uiso 1 1 calc R
H10C H 0.0420 -0.1879 0.3862 0.037 Uiso 1 1 calc R
C11 C 0.14576(4) 0.68543(17) 0.53440(7) 0.0133(2) Uani 1 1 d .
C12 C 0.10645(4) 0.73128(17) 0.56149(7) 0.0144(2) Uani 1 1 d .
C13 C 0.10909(4) 0.83354(18) 0.62537(7) 0.0155(2) Uani 1 1 d .
H13 H 0.0824 0.8641 0.6430 0.019 Uiso 1 1 calc R
C14 C 0.15046(4) 0.89258(17) 0.66446(7) 0.0152(2) Uani 1 1 d .
H14 H 0.1519 0.9648 0.7079 0.018 Uiso 1 1 calc R
C15 C 0.18946(4) 0.84487(17) 0.63928(7) 0.0143(2) Uani 1 1 d .
C16 C 0.18690(4) 0.74242(17) 0.57476(7) 0.0150(2) Uani 1 1 d .
H16 H 0.2137 0.7106 0.5579 0.018 Uiso 1 1 calc R
C17 C 0.02639(4) 0.7273(2) 0.54045(8) 0.0217(3) Uani 1 1 d .
H17A H 0.0009 0.6765 0.5059 0.033 Uiso 1 1 calc R
H17B H 0.0251 0.8621 0.5387 0.033 Uiso 1 1 calc R
H17C H 0.0252 0.6854 0.5907 0.033 Uiso 1 1 calc R
C18 C 0.23500(5) 0.9925(2) 0.74204(8) 0.0200(3) Uani 1 1 d .
H18A H 0.2185 1.1086 0.7331 0.030 Uiso 1 1 calc R
H18C H 0.2665 1.0183 0.7623 0.030 Uiso 1 1 calc R
H18B H 0.2221 0.9178 0.7774 0.030 Uiso 1 1 calc R
C19 C 0.10758(4) 0.56247(18) 0.27374(7) 0.0159(2) Uani 1 1 d .
H19 H 0.1071 0.6658 0.3095 0.019 Uiso 1 1 calc R

loop_
_atom_site_aniso_label
_atom_site_aniso_U_11
_atom_site_aniso_U_22
_atom_site_aniso_U_33
_atom_site_aniso_U_23
_atom_site_aniso_U_13
_atom_site_aniso_U_12
Fe1 0.01349(9) 0.00981(9) 0.01439(10) 0.00042(7) 0.00414(6) 0.00066(6)
Cl1 0.01687(15) 0.02492(17) 0.02453(17) 0.00009(13) -0.00108(12) 0.00265(12)
Cl2 0.02403(16) 0.01887(16) 0.02140(17) 0.00625(13) 0.00554(12) -0.00142(12)
O1 0.0192(5) 0.0256(5) 0.0218(5) 0.0051(4) 0.0075(4) -0.0003(4)
O2 0.0234(5) 0.0276(6) 0.0257(6) 0.0045(4) -0.0036(4) 0.0014(4)
O3 0.0391(6) 0.0137(5) 0.0356(6) 0.0010(4) 0.0183(5) 0.0051(4)
O4 0.0316(5) 0.0171(5) 0.0263(5) -0.0083(4) 0.0149(4) -0.0069(4)
O5 0.0182(4) 0.0175(5) 0.0236(5) -0.0054(4) 0.0081(4) -0.0065(4)
O6 0.0124(4) 0.0216(5) 0.0215(5) -0.0051(4) 0.0026(3) 0.0007(4)
O7 0.0171(4) 0.0187(5) 0.0162(5) -0.0047(4) 0.0025(3) -0.0025(4)
C1 0.0184(6) 0.0122(6) 0.0159(6) 0.0005(5) 0.0005(5) 0.0012(5)
C2 0.0185(6) 0.0131(6) 0.0227(7) 0.0023(5) 0.0069(5) 0.0010(5)
C3 0.0211(6) 0.0149(6) 0.0206(7) 0.0036(5) 0.0075(5) -0.0003(5)
C4 0.0168(6) 0.0160(6) 0.0156(6) -0.0008(5) 0.0039(5) -0.0022(5)
C5 0.0145(6) 0.0127(6) 0.0152(6) -0.0012(5) 0.0035(4) -0.0004(4)
C6 0.0154(6) 0.0112(6) 0.0146(6) -0.0012(5) 0.0044(4) 0.0002(4)
C7 0.0146(6) 0.0113(6) 0.0160(6) 0.0021(5) 0.0052(4) 0.0006(4)
C8 0.0143(6) 0.0102(6) 0.0168(6) 0.0024(5) 0.0035(5) -0.0004(4)
C9 0.0154(6) 0.0099(6) 0.0148(6) -0.0001(5) 0.0025(4) 0.0003(4)
C10 0.0278(7) 0.0209(7) 0.0270(8) -0.0057(6) 0.0079(6) -0.0122(6)
C11 0.0162(6) 0.0092(5) 0.0151(6) 0.0008(5) 0.0042(4) 0.0010(4)
C12 0.0141(6) 0.0117(6) 0.0174(6) 0.0016(5) 0.0026(5) 0.0003(4)
C13 0.0168(6) 0.0131(6) 0.0179(6) 0.0010(5) 0.0065(5) 0.0019(5)
C14 0.0218(6) 0.0104(6) 0.0142(6) 0.0000(5) 0.0054(5) 0.0005(5)
C15 0.0164(6) 0.0105(6) 0.0158(6) 0.0020(5) 0.0027(4) -0.0014(4)
C16 0.0160(6) 0.0125(6) 0.0173(6) 0.0008(5) 0.0055(5) 0.0004(4)
C17 0.0142(6) 0.0272(7) 0.0245(7) 0.0002(6) 0.0051(5) 0.0029(5)
C18 0.0212(6) 0.0210(7) 0.0171(7) -0.0053(5) 0.0011(5) -0.0010(5)
C19 0.0159(6) 0.0152(6) 0.0161(6) -0.0007(5) 0.0019(4) 0.0005(5)

loop_
_atom_type_symbol
_atom_type_description
_atom_type_scat_dispersion_real
_atom_type_scat_dispersion_imag
_atom_type_scat_source
C C 0.0033 0.0016 'International Tables Vol C Tables 4.2.6.8 and 6.1.1.4'
H H 0.0000 0.0000 'International Tables Vol C Tables 4.2.6.8 and 6.1.1.4'
Cl Cl 0.1484 0.1585 'International Tables Vol C Tables 4.2.6.8 and 6.1.1.4'
Fe Fe 0.3463 0.8444 'International Tables Vol C Tables 4.2.6.8 and 6.1.1.4'
O O 0.0106 0.0060 'International Tables Vol C Tables 4.2.6.8 and 6.1.1.4'

loop_
_geom_angle_atom_site_label_1
_geom_angle_atom_site_label_2
_geom_angle_atom_site_label_3
_geom_angle
Fe1 C5 H5 111.7
Fe1 C7 H7 121.1(10)
Fe1 C8 H8 117.7(9)
Fe1 C9 H9 100.3(10)
Cl1 C19 H19 109.1
Cl2 C19 Cl1 109.49(7)
Cl2 C19 H19 109.1
O1 C1 Fe1 176.23(12)
O2 C2 Fe1 177.80(12)
O3 C3 Fe1 174.27(12)
O4 C4 O5 122.60(12)
O4 C4 C5 126.27(12)
O5 C4 C5 111.09(11)
O5 C10 H10A 109.5
O5 C10 H10B 109.5
O5 C10 H10C 109.5
O6 C12 C11 115.20(11)
O6 C12 C13 124.51(11)
O6 C17 H17A 109.5
O6 C17 H17B 109.5
O6 C17 H17C 109.5
O7 C15 C14 124.17(12)
O7 C15 C16 115.96(11)
O7 C18 H18A 109.5
O7 C18 H18C 109.5
O7 C18 H18B 109.5
C1 Fe1 C2 94.37(6)
C1 Fe1 C5 85.61(5)
C1 Fe1 C7 150.38(5)
C1 Fe1 C8 131.74(5)
C1 Fe1 C9 93.21(5)
C2 Fe1 C5 177.48(6)
C2 Fe1 C7 110.20(5)
C2 Fe1 C8 87.42(5)
C2 Fe1 C9 94.00(5)
C3 Fe1 C1 106.72(6)
C3 Fe1 C2 90.75(6)
C3 Fe1 C5 91.67(6)
C3 Fe1 C7 89.75(5)
C3 Fe1 C8 121.49(5)
C3 Fe1 C9 159.09(5)
C4 O5 C10 115.56(11)
C4 C5 Fe1 112.96(9)
C4 C5 H5 111.7
C4 C5 C6 114.40(10)
C5 Fe1 C7 69.12(5)
C5 Fe1 C9 83.48(5)
C5 C6 H6 107.8
C5 C6 C19 115.71(10)
C6 C5 Fe1 93.19(7)
C6 C5 H5 111.7
C6 C7 Fe1 91.85(7)
C6 C7 H7 118.4(10)
C6 C19 Cl1 110.61(9)
C6 C19 Cl2 109.45(9)
C6 C19 H19 109.1
C7 Fe1 C9 69.50(5)
C7 C6 C5 105.25(10)
C7 C6 H6 107.8
C7 C6 C19 112.08(10)
C7 C8 Fe1 73.12(7)
C7 C8 H8 116.6(9)
C7 C8 C9 122.69(11)
C8 Fe1 C5 90.71(5)
C8 Fe1 C7 38.37(5)
C8 Fe1 C9 38.67(5)
C8 C7 Fe1 68.51(7)
C8 C7 C6 123.26(11)
C8 C7 H7 117.2(10)
C8 C9 Fe1 67.44(7)
C8 C9 H9 118.1(9)
C8 C9 C11 123.82(11)
C9 C8 Fe1 73.88(7)
C9 C8 H8 120.0(9)
H10A C10 H10B 109.5
H10A C10 H10C 109.5
H10B C10 H10C 109.5
C11 C9 Fe1 123.51(9)
C11 C9 H9 113.4(10)
C11 C16 H16 119.4
C12 O6 C17 116.91(10)
C12 C11 C9 117.64(11)
C12 C13 H13 119.6
C12 C13 C14 120.78(12)
C13 C12 C11 120.29(12)
C13 C14 H14 120.3
C14 C13 H13 119.6
C14 C15 C16 119.86(12)
C15 O7 C18 116.33(10)
C15 C14 C13 119.48(12)
C15 C14 H14 120.3
C15 C16 C11 121.28(12)
C15 C16 H16 119.4
C16 C11 C9 124.06(11)
C16 C11 C12 118.28(12)
H17A C17 H17B 109.5
H17A C17 H17C 109.5
H17B C17 H17C 109.5
H18A C18 H18C 109.5
H18A C18 H18B 109.5
H18C C18 H18B 109.5
C19 C6 H6 107.8

loop_
_geom_bond_atom_site_label_1
_geom_bond_atom_site_label_2
_geom_bond_distance
Fe1 C1 1.8070(13)
Fe1 C2 1.8116(14)
Fe1 C3 1.8023(14)
Fe1 C5 2.1108(13)
Fe1 C7 2.1494(12)
Fe1 C8 2.0900(12)
Fe1 C9 2.1741(12)
Cl1 C19 1.7855(13)
Cl2 C19 1.7844(13)
O1 C1 1.1349(16)
O2 C2 1.1389(17)
O3 C3 1.1397(17)
O4 C4 1.2125(16)
O5 C4 1.3517(15)
O5 C10 1.4440(16)
O6 C12 1.3772(15)
O6 C17 1.4263(15)
O7 C15 1.3766(15)
O7 C18 1.4281(16)
C4 C5 1.4796(18)
C5 H5 1.0000
C5 C6 1.5235(17)
C6 H6 1.0000
C6 C7 1.5177(17)
C6 C19 1.5261(18)
C7 H7 0.939(16)
C7 C8 1.3943(18)
C8 H8 0.969(16)
C8 C9 1.4142(17)
C9 H9 0.947(16)
C9 C11 1.4713(17)
C10 H10A 0.9800
C10 H10B 0.9800
C10 H10C 0.9800
C11 C12 1.4130(17)
C11 C16 1.3940(18)
C12 C13 1.3792(18)
C13 H13 0.9500
C13 C14 1.3957(18)
C14 H14 0.9500
C14 C15 1.3903(17)
C15 C16 1.3902(18)
C16 H16 0.9500
C17 H17A 0.9800
C17 H17B 0.9800
C17 H17C 0.9800
C18 H18A 0.9800
C18 H18C 0.9800
C18 H18B 0.9800
C19 H19 1.0000

loop_
_geom_torsion_atom_site_label_1
_geom_torsion_atom_site_label_2
_geom_torsion_atom_site_label_3
_geom_torsion_atom_site_label_4
_geom_torsion
Fe1 C5 C6 C7 -6.87(9)
Fe1 C5 C6 C19 -131.18(10)
Fe1 C7 C8 C9 -57.35(11)
Fe1 C8 C9 C11 116.19(12)
Fe1 C9 C11 C12 -100.86(12)
Fe1 C9 C11 C16 80.63(15)
O4 C4 C5 Fe1 -82.33(16)
O4 C4 C5 C6 22.65(19)
O5 C4 C5 Fe1 95.27(11)
O5 C4 C5 C6 -159.75(11)
O6 C12 C13 C14 179.31(12)
O7 C15 C16 C11 -179.56(11)
C1 Fe1 C2 O2 35(3)
C1 Fe1 C3 O3 -149.4(13)
C1 Fe1 C5 C4 -72.51(9)
C1 Fe1 C5 C6 169.26(8)
C1 Fe1 C7 C6 -38.20(14)
C1 Fe1 C7 C8 87.04(13)
C1 Fe1 C8 C7 -138.59(8)
C1 Fe1 C8 C9 -6.12(11)
C1 Fe1 C9 C8 175.43(8)
C1 Fe1 C9 C11 58.82(11)
C2 Fe1 C1 O1 145.4(19)
C2 Fe1 C3 O3 -54.7(13)
C2 Fe1 C5 C4 -162.1(12)
C2 Fe1 C5 C6 79.7(12)
C2 Fe1 C7 C6 177.57(7)
C2 Fe1 C7 C8 -57.19(9)
C2 Fe1 C8 C7 127.85(8)
C2 Fe1 C8 C9 -99.68(8)
C2 Fe1 C9 C8 80.82(8)
C2 Fe1 C9 C11 -35.79(11)
C3 Fe1 C1 O1 -122.5(19)
C3 Fe1 C2 O2 -72(3)
C3 Fe1 C5 C4 34.14(9)
C3 Fe1 C5 C6 -84.09(8)
C3 Fe1 C7 C6 86.87(8)
C3 Fe1 C7 C8 -147.89(8)
C3 Fe1 C8 C7 38.56(10)
C3 Fe1 C8 C9 171.03(8)
C3 Fe1 C9 C8 -21.88(19)
C3 Fe1 C9 C11 -138.48(15)
C4 C5 C6 C7 -123.89(11)
C4 C5 C6 C19 111.80(13)
C5 Fe1 C1 O1 -32.0(19)
C5 Fe1 C2 O2 124(3)
C5 Fe1 C3 O3 124.6(13)
C5 Fe1 C7 C6 -5.02(7)
C5 Fe1 C7 C8 120.22(8)
C5 Fe1 C8 C7 -53.84(8)
C5 Fe1 C8 C9 78.63(8)
C5 Fe1 C9 C8 -99.37(8)
C5 Fe1 C9 C11 144.03(11)
C5 C6 C7 Fe1 6.74(9)
C5 C6 C7 C8 -58.60(15)
C5 C6 C19 Cl1 -52.12(13)
C5 C6 C19 Cl2 -172.83(9)
C6 C7 C8 Fe1 77.48(11)
C6 C7 C8 C9 20.13(19)
C7 Fe1 C1 O1 -1.2(19)
C7 Fe1 C2 O2 -162(3)
C7 Fe1 C3 O3 55.5(13)
C7 Fe1 C5 C4 123.23(10)
C7 Fe1 C5 C6 5.01(7)
C7 Fe1 C8 C9 132.47(11)
C7 Fe1 C9 C8 -29.26(7)
C7 Fe1 C9 C11 -145.87(11)
C7 C6 C19 Cl1 -172.80(9)
C7 C6 C19 Cl2 66.48(12)
C7 C8 C9 Fe1 57.01(11)
C7 C8 C9 C11 173.19(12)
C8 Fe1 C1 O1 55.0(19)
C8 Fe1 C2 O2 167(3)
C8 Fe1 C3 O3 32.8(13)
C8 Fe1 C5 C4 155.67(9)
C8 Fe1 C5 C6 37.45(8)
C8 Fe1 C7 C6 -125.24(11)
C8 Fe1 C9 C11 -116.60(13)
C8 C9 C11 C12 175.47(12)
C8 C9 C11 C16 -3.0(2)
C9 Fe1 C1 O1 51.2(19)
C9 Fe1 C2 O2 128(3)
C9 Fe1 C3 O3 48.6(14)
C9 Fe1 C5 C4 -166.26(9)
C9 Fe1 C5 C6 75.52(7)
C9 Fe1 C7 C6 -95.76(8)
C9 Fe1 C7 C8 29.48(7)
C9 Fe1 C8 C7 -132.47(11)
C9 C11 C12 O6 3.23(17)
C9 C11 C12 C13 -177.10(11)
C9 C11 C16 C15 177.24(12)
C10 O5 C4 O4 1.87(19)
C10 O5 C4 C5 -175.83(11)
C11 C12 C13 C14 -0.32(19)
C12 C11 C16 C15 -1.26(19)
C12 C13 C14 C15 -1.12(19)
C13 C14 C15 O7 -179.30(12)
C13 C14 C15 C16 1.35(19)
C14 C15 C16 C11 -0.16(19)
C16 C11 C12 O6 -178.18(11)
C16 C11 C12 C13 1.49(19)
C17 O6 C12 C11 -172.79(11)
C17 O6 C12 C13 7.56(19)
C18 O7 C15 C14 3.29(18)
C18 O7 C15 C16 -177.34(11)
C19 C6 C7 Fe1 133.31(9)
C19 C6 C7 C8 67.97(15)
